data_7124982
loop_
_publ_author_name
'Kennedy, Stuart R.'
'Miquelot, Adeline'
'Aguilar, Juan A.'
'Steed, Jonathan W.'

_publ_section_title
;
 Trimeric cyclamers: solution aggregation and high Z' crystals based on
 guest structure and basicity.
;
_journal_issue 79
_journal_name_full 'Chemical communications (Cambridge, England)'
_journal_page_first 11846
_journal_page_last 11849
_journal_paper_doi 10.1039/c6cc06054d
_journal_volume 52
_journal_year 2016
_chemical_formula_moiety 'C8 H8 N2 O4, C2 H3 N'
_chemical_formula_sum 'C10 H11 N3 O4'
_chemical_formula_weight 237.22
_space_group_IT_number 2
_space_group_name_Hall '-P 1'
_space_group_name_H-M_alt 'P -1'
_symmetry_cell_setting triclinic
_symmetry_space_group_name_H-M 'P -1'
_atom_sites_solution_hydrogens geom
_atom_sites_solution_primary direct
_atom_sites_solution_secondary difmap
_audit_creation_method SHELXL-97
_audit_update_record
;
2016-07-22 deposited with the CCDC.
2016-09-01 downloaded from the CCDC.
;
_cell_angle_alpha 77.079(3)
_cell_angle_beta 74.563(4)
_cell_angle_gamma 63.839(3)
_cell_formula_units_Z 12
_cell_length_a 13.3689(18)
_cell_length_b 15.143(2)
_cell_length_c 18.786(3)
_cell_measurement_reflns_used 1215
_cell_measurement_temperature 120(2)
_cell_measurement_theta_max 30.17
_cell_measurement_theta_min 1.76
_cell_volume 3265.5(8)
_computing_structure_refinement 'SHELXL-97 (Sheldrick, 1997)'
_computing_structure_solution 'SHELXS-97 (Sheldrick, 1990)'
_diffrn_ambient_temperature 120(2)
_diffrn_measured_fraction_theta_full 0.982
_diffrn_measured_fraction_theta_max 0.982
_diffrn_measurement_device_type 'Bruker D8 Venture'
_diffrn_radiation_monochromator graphite
_diffrn_radiation_source 'fine-focus sealed tube'
_diffrn_radiation_type MoK\a
_diffrn_radiation_wavelength 0.71073
_diffrn_reflns_av_R_equivalents 0.1028
_diffrn_reflns_av_sigmaI/netI 0.1162
_diffrn_reflns_limit_h_max 14
_diffrn_reflns_limit_h_min -14
_diffrn_reflns_limit_k_max 16
_diffrn_reflns_limit_k_min -16
_diffrn_reflns_limit_l_max 20
_diffrn_reflns_limit_l_min -20
_diffrn_reflns_number 26914
_diffrn_reflns_theta_full 23.34
_diffrn_reflns_theta_max 23.34
_diffrn_reflns_theta_min 2.00
_exptl_absorpt_coefficient_mu 0.114
_exptl_absorpt_correction_T_max 0.9869
_exptl_absorpt_correction_T_min 0.9578
_exptl_absorpt_correction_type multi-scan
_exptl_crystal_colour Colourless
_exptl_crystal_density_diffrn 1.448
_exptl_crystal_density_method 'not measured'
_exptl_crystal_description Block
_exptl_crystal_F_000 1488
_exptl_crystal_size_max 0.38
_exptl_crystal_size_mid 0.32
_exptl_crystal_size_min 0.12
_refine_diff_density_max 0.319
_refine_diff_density_min -0.285
_refine_diff_density_rms 0.070
_refine_ls_extinction_method none
_refine_ls_goodness_of_fit_ref 1.034
_refine_ls_hydrogen_treatment constr
_refine_ls_matrix_type full
_refine_ls_number_parameters 925
_refine_ls_number_reflns 9285
_refine_ls_number_restraints 0
_refine_ls_restrained_S_all 1.034
_refine_ls_R_factor_all 0.1328
_refine_ls_R_factor_gt 0.0892
_refine_ls_shift/su_max 0.000
_refine_ls_shift/su_mean 0.000
_refine_ls_structure_factor_coef Fsqd
_refine_ls_weighting_details 'calc w=1/[\s^2^(Fo^2^)+(0.1116P)^2^+2.0885P] where P=(Fo^2^+2Fc^2^)/3'
_refine_ls_weighting_scheme calc
_refine_ls_wR_factor_gt 0.2027
_refine_ls_wR_factor_ref 0.2243
_reflns_number_gt 5891
_reflns_number_total 9285
_reflns_threshold_expression >2sigma(I)
_cod_data_source_file c6cc06054d2.cif
_cod_data_source_block A019A23
_cod_original_cell_volume 3265.4(8)
_cod_original_sg_symbol_H-M P-1
_cod_database_code 7124982

loop_
_symmetry_equiv_pos_as_xyz
'x, y, z'
'-x, -y, -z'

loop_
_atom_site_label
_atom_site_type_symbol
_atom_site_fract_x
_atom_site_fract_y
_atom_site_fract_z
_atom_site_U_iso_or_equiv
_atom_site_adp_type
_atom_site_occupancy
_atom_site_symmetry_multiplicity
_atom_site_calc_flag
_atom_site_refinement_flags
O1 O 0.3606(3) 1.5329(3) 0.13777(17) 0.0374(9) Uani 1 1 d .
N1 N 0.3108(3) 1.6623(3) 0.2001(2) 0.0352(11) Uani 1 1 d .
H1A H 0.3287 1.6230 0.2412 0.042 Uiso 1 1 calc R
H1B H 0.2845 1.7269 0.1991 0.042 Uiso 1 1 calc R
O2 O 0.2957(3) 1.6509(3) -0.20868(18) 0.0422(9) Uani 1 1 d .
H2O H 0.3235 1.5913 -0.2162 0.051 Uiso 1 1 calc R
C2 C 0.3238(4) 1.6236(4) 0.1389(3) 0.0316(12) Uani 1 1 d .
O3 O 0.3956(3) 1.4585(2) -0.17547(18) 0.0387(9) Uani 1 1 d .
N3 N 0.2960(3) 1.6909(3) 0.0781(2) 0.0320(10) Uani 1 1 d .
H3 H 0.2710 1.7534 0.0847 0.038 Uiso 1 1 calc R
O4 O 0.4324(3) 1.3985(2) -0.06081(17) 0.0369(9) Uani 1 1 d .
H4O H 0.4571 1.3444 -0.0779 0.044 Uiso 1 1 calc R
C4 C 0.3022(4) 1.6736(4) 0.0063(3) 0.0301(12) Uani 1 1 d .
O5 O 0.5207(3) 1.2204(2) -0.08501(18) 0.0383(9) Uani 1 1 d .
C5 C 0.2593(4) 1.7572(4) -0.0446(3) 0.0359(13) Uani 1 1 d .
H5 H 0.2288 1.8212 -0.0293 0.043 Uiso 1 1 calc R
O6 O 0.7511(3) 0.7577(2) 0.05867(18) 0.0421(9) Uani 1 1 d .
H6O H 0.7415 0.7734 0.1009 0.050 Uiso 1 1 calc R
C6 C 0.2603(4) 1.7487(4) -0.1158(3) 0.0382(13) Uani 1 1 d .
H6 H 0.2321 1.8067 -0.1496 0.046 Uiso 1 1 calc R
O7 O 0.6852(3) 0.8789(2) 0.15698(18) 0.0372(9) Uani 1 1 d .
C7 C 0.3023(4) 1.6557(4) -0.1389(3) 0.0351(13) Uani 1 1 d .
O8 O 0.6162(3) 1.0418(2) 0.12054(18) 0.0438(10) Uani 1 1 d .
H8O H 0.6150 1.0439 0.1651 0.053 Uiso 1 1 calc R
C8 C 0.3487(4) 1.5709(4) -0.0891(3) 0.0305(12) Uani 1 1 d .
O9 O 0.5994(3) 1.0839(2) 0.24642(17) 0.0372(9) Uani 1 1 d .
C9 C 0.3489(4) 1.5817(4) -0.0171(3) 0.0304(12) Uani 1 1 d .
H9 H 0.3819 1.5244 0.0161 0.036 Uiso 1 1 calc R
O10 O 0.3965(3) 1.4286(2) 0.46398(18) 0.0416(9) Uani 1 1 d .
H10O H 0.3761 1.4742 0.4292 0.050 Uiso 1 1 calc R
C10 C 0.3941(4) 1.4723(4) -0.1126(3) 0.0330(13) Uani 1 1 d .
O11 O 0.3747(3) 1.5035(3) 0.32633(18) 0.0371(9) Uani 1 1 d .
N11 N 0.4944(4) 1.2436(3) -0.2032(2) 0.0434(12) Uani 1 1 d .
H11A H 0.4599 1.3083 -0.2032 0.052 Uiso 1 1 calc R
H11B H 0.5037 1.2171 -0.2430 0.052 Uiso 1 1 calc R
C12 C 0.5329(4) 1.1848(4) -0.1422(3) 0.0345(13) Uani 1 1 d .
O13 O 0.8786(3) 1.0380(3) 0.39500(18) 0.0372(9) Uani 1 1 d .
N13 N 0.5836(3) 1.0867(3) -0.1466(2) 0.0333(10) Uani 1 1 d .
H13 H 0.5913 1.0694 -0.1901 0.040 Uiso 1 1 calc R
O14 O 0.7934(3) 1.1590(2) 0.72473(18) 0.0419(9) Uani 1 1 d .
H14O H 0.8159 1.0998 0.7446 0.050 Uiso 1 1 calc R
C14 C 0.6258(4) 1.0079(4) -0.0917(3) 0.0324(12) Uani 1 1 d .
O15 O 0.8734(3) 0.9675(2) 0.72703(19) 0.0414(9) Uani 1 1 d .
C15 C 0.6750(4) 0.9120(4) -0.1115(3) 0.0351(13) Uani 1 1 d .
H15 H 0.6796 0.9030 -0.1609 0.042 Uiso 1 1 calc R
O16 O 0.9079(3) 0.9059(2) 0.62149(18) 0.0389(9) Uani 1 1 d .
H16O H 0.9275 0.8522 0.6497 0.047 Uiso 1 1 calc R
C16 C 0.7167(4) 0.8313(4) -0.0618(3) 0.0386(13) Uani 1 1 d .
H16 H 0.7514 0.7670 -0.0773 0.046 Uiso 1 1 calc R
O17 O 0.9772(3) 0.7287(2) 0.68633(19) 0.0445(10) Uani 1 1 d .
C17 C 0.7092(4) 0.8413(4) 0.0108(3) 0.0315(12) Uani 1 1 d .
O18 O 1.2563(3) 0.2680(2) 0.62078(19) 0.0466(10) Uani 1 1 d .
H18O H 1.2449 0.2831 0.5770 0.056 Uiso 1 1 calc R
C18 C 0.6624(4) 0.9364(4) 0.0318(3) 0.0300(12) Uani 1 1 d .
O19 O 1.1781(3) 0.3830(2) 0.50601(18) 0.0376(9) Uani 1 1 d .
C19 C 0.6205(4) 1.0194(4) -0.0202(3) 0.0330(12) Uani 1 1 d .
H19 H 0.5882 1.0841 -0.0057 0.040 Uiso 1 1 calc R
O20 O 1.1026(3) 0.5465(2) 0.50789(18) 0.0429(10) Uani 1 1 d .
H20O H 1.1005 0.5469 0.4635 0.051 Uiso 1 1 calc R
C20 C 0.6559(4) 0.9499(4) 0.1088(3) 0.0320(12) Uani 1 1 d .
O21 O 1.0855(3) 0.5795(2) 0.37357(17) 0.0377(9) Uani 1 1 d .
N21 N 0.6870(3) 0.9276(3) 0.2981(2) 0.0386(11) Uani 1 1 d .
H21A H 0.6976 0.9039 0.2567 0.046 Uiso 1 1 calc R
H21B H 0.7112 0.8869 0.3373 0.046 Uiso 1 1 calc R
O22 O 0.9065(3) 0.9223(3) 0.10159(17) 0.0407(9) Uani 1 1 d .
H22O H 0.8872 0.9678 0.1276 0.049 Uiso 1 1 calc R
C22 C 0.6348(4) 1.0241(4) 0.3014(3) 0.0320(12) Uani 1 1 d .
O23 O 0.8908(3) 0.9997(3) 0.21628(18) 0.0389(9) Uani 1 1 d .
N23 N 0.6187(4) 1.0561(3) 0.3669(2) 0.0367(11) Uani 1 1 d .
H23 H 0.6477 1.0095 0.4022 0.044 Uiso 1 1 calc R
O24 O 0.9410(3) 0.8992(2) 0.31938(17) 0.0375(9) Uani 1 1 d .
H24O H 0.9174 0.9535 0.3359 0.045 Uiso 1 1 calc R
C24 C 0.5626(4) 1.1527(4) 0.3867(3) 0.0336(13) Uani 1 1 d .
C25 C 0.5445(5) 1.1630(4) 0.4615(3) 0.0404(14) Uani 1 1 d .
H25 H 0.5699 1.1055 0.4962 0.049 Uiso 1 1 calc R
C26 C 0.4909(4) 1.2541(4) 0.4858(3) 0.0393(14) Uani 1 1 d .
H26 H 0.4813 1.2591 0.5369 0.047 Uiso 1 1 calc R
C27 C 0.4501(4) 1.3398(4) 0.4369(3) 0.0341(13) Uani 1 1 d .
C28 C 0.4654(4) 1.3301(4) 0.3621(3) 0.0313(12) Uani 1 1 d .
C29 C 0.5222(4) 1.2374(4) 0.3373(3) 0.0317(12) Uani 1 1 d .
H29 H 0.5334 1.2320 0.2861 0.038 Uiso 1 1 calc R
C30 C 0.4218(4) 1.4191(4) 0.3085(3) 0.0312(12) Uani 1 1 d .
N31 N 0.8194(4) 1.1654(3) 0.3052(2) 0.0394(11) Uani 1 1 d .
H31A H 0.8403 1.1249 0.2718 0.047 Uiso 1 1 calc R
H31B H 0.7883 1.2299 0.2926 0.047 Uiso 1 1 calc R
C32 C 0.8349(4) 1.1289(4) 0.3749(3) 0.0318(12) Uani 1 1 d .
N33 N 0.8015(3) 1.1966(3) 0.4221(2) 0.0354(11) Uani 1 1 d .
H33 H 0.7741 1.2591 0.4028 0.042 Uiso 1 1 calc R
C34 C 0.8051(4) 1.1794(4) 0.4987(3) 0.0324(12) Uani 1 1 d .
C35 C 0.7705(4) 1.2630(4) 0.5339(3) 0.0355(13) Uani 1 1 d .
H35 H 0.7481 1.3267 0.5056 0.043 Uiso 1 1 calc R
C36 C 0.7680(4) 1.2550(4) 0.6082(3) 0.0398(14) Uani 1 1 d .
H36 H 0.7443 1.3129 0.6310 0.048 Uiso 1 1 calc R
C37 C 0.8002(4) 1.1620(4) 0.6508(3) 0.0352(13) Uani 1 1 d .
C38 C 0.8389(4) 1.0780(4) 0.6161(3) 0.0304(12) Uani 1 1 d .
C39 C 0.8404(4) 1.0872(4) 0.5401(3) 0.0315(12) Uani 1 1 d .
H39 H 0.8659 1.0295 0.5167 0.038 Uiso 1 1 calc R
C40 C 0.8753(4) 0.9795(4) 0.6596(3) 0.0337(13) Uani 1 1 d .
N41 N 0.9698(4) 0.7582(3) 0.8003(2) 0.0442(12) Uani 1 1 d .
H41A H 0.9277 0.8217 0.7907 0.053 Uiso 1 1 calc R
H41B H 0.9896 0.7344 0.8440 0.053 Uiso 1 1 calc R
C42 C 1.0036(5) 0.6976(4) 0.7484(3) 0.0382(13) Uani 1 1 d .
N43 N 1.0676(4) 0.6015(3) 0.7687(2) 0.0388(11) Uani 1 1 d .
H43 H 1.0821 0.5873 0.8139 0.047 Uiso 1 1 calc R
C44 C 1.1137(4) 0.5218(4) 0.7276(3) 0.0328(13) Uani 1 1 d .
C45 C 1.1709(4) 0.4268(4) 0.7634(3) 0.0358(13) Uani 1 1 d .
H45 H 1.1770 0.4198 0.8138 0.043 Uiso 1 1 calc R
C46 C 1.2181(4) 0.3440(4) 0.7273(3) 0.0401(14) Uani 1 1 d .
H46 H 1.2572 0.2809 0.7527 0.048 Uiso 1 1 calc R
C47 C 1.2093(4) 0.3517(4) 0.6550(3) 0.0331(13) Uani 1 1 d .
C48 C 1.1551(4) 0.4449(4) 0.6173(3) 0.0307(12) Uani 1 1 d .
C49 C 1.1083(4) 0.5287(4) 0.6538(3) 0.0326(12) Uani 1 1 d .
H49 H 1.0720 0.5920 0.6277 0.039 Uiso 1 1 calc R
C50 C 1.1470(4) 0.4549(4) 0.5387(3) 0.0311(12) Uani 1 1 d .
N51 N 1.1698(3) 0.4215(3) 0.3465(2) 0.0370(11) Uani 1 1 d .
H51A H 1.1777 0.3976 0.3928 0.044 Uiso 1 1 calc R
H51B H 1.1941 0.3809 0.3127 0.044 Uiso 1 1 calc R
C52 C 1.1211(4) 0.5193(4) 0.3274(3) 0.0312(12) Uani 1 1 d .
N53 N 1.1116(3) 0.5506(3) 0.2553(2) 0.0331(10) Uani 1 1 d .
H53 H 1.1436 0.5037 0.2259 0.040 Uiso 1 1 calc R
C54 C 1.0581(4) 0.6469(4) 0.2206(3) 0.0318(12) Uani 1 1 d .
C55 C 1.0434(4) 0.6569(4) 0.1485(3) 0.0353(13) Uani 1 1 d .
H55 H 1.0690 0.5990 0.1252 0.042 Uiso 1 1 calc R
C56 C 0.9927(4) 0.7485(4) 0.1097(3) 0.0365(13) Uani 1 1 d .
H56 H 0.9839 0.7531 0.0603 0.044 Uiso 1 1 calc R
C57 C 0.9552(4) 0.8325(4) 0.1418(3) 0.0322(12) Uani 1 1 d .
C58 C 0.9688(4) 0.8255(4) 0.2145(3) 0.0315(12) Uani 1 1 d .
C59 C 1.0207(4) 0.7315(4) 0.2532(3) 0.0304(12) Uani 1 1 d .
H59 H 1.0300 0.7263 0.3026 0.036 Uiso 1 1 calc R
C60 C 0.9301(4) 0.9156(4) 0.2502(3) 0.0337(13) Uani 1 1 d .
C61 C 0.0502(5) 2.0827(4) 0.0805(3) 0.0435(14) Uani 1 1 d .
H61A H 0.0192 2.0902 0.0367 0.065 Uiso 1 1 calc R
H61B H 0.0951 2.1223 0.0698 0.065 Uiso 1 1 calc R
H61C H -0.0123 2.1055 0.1227 0.065 Uiso 1 1 calc R
C62 C 0.1216(5) 1.9796(5) 0.0986(3) 0.0371(13) Uani 1 1 d .
N63 N 0.1758(4) 1.8987(4) 0.1133(3) 0.0455(12) Uani 1 1 d .
C64 C 0.6636(6) 0.8762(6) -0.3309(4) 0.073(2) Uani 1 1 d .
H64A H 0.7442 0.8435 -0.3279 0.109 Uiso 1 1 calc R
H64B H 0.6547 0.8751 -0.3808 0.109 Uiso 1 1 calc R
H64C H 0.6221 0.8411 -0.2939 0.109 Uiso 1 1 calc R
C65 C 0.6189(6) 0.9771(7) -0.3162(3) 0.064(2) Uani 1 1 d .
N66 N 0.5843(5) 1.0568(6) -0.3032(3) 0.0751(19) Uani 1 1 d .
C67 C 0.9426(5) 0.7842(4) 0.4843(3) 0.0461(15) Uani 1 1 d .
H67A H 0.9791 0.8296 0.4792 0.069 Uiso 1 1 calc R
H67B H 0.9800 0.7423 0.4440 0.069 Uiso 1 1 calc R
H67C H 0.9493 0.7424 0.5323 0.069 Uiso 1 1 calc R
C68 C 0.8236(5) 0.8410(4) 0.4804(3) 0.0398(14) Uani 1 1 d .
N69 N 0.7298(4) 0.8860(4) 0.4776(2) 0.0480(13) Uani 1 1 d .
C70 C 0.5371(5) 1.5887(4) 0.3720(3) 0.0455(15) Uani 1 1 d .
H70A H 0.4996 1.5967 0.4241 0.068 Uiso 1 1 calc R
H70B H 0.4797 1.6089 0.3415 0.068 Uiso 1 1 calc R
H70C H 0.5802 1.6302 0.3546 0.068 Uiso 1 1 calc R
C71 C 0.6133(5) 1.4863(5) 0.3662(3) 0.0382(14) Uani 1 1 d .
N72 N 0.6740(4) 1.4056(4) 0.3618(3) 0.0490(13) Uani 1 1 d .
C73 C 1.1671(5) 0.4511(4) 1.0213(3) 0.0516(16) Uani 1 1 d .
H73A H 1.2043 0.3942 0.9930 0.077 Uiso 1 1 calc R
H73B H 1.1130 0.4385 1.0647 0.077 Uiso 1 1 calc R
H73C H 1.2243 0.4613 1.0380 0.077 Uiso 1 1 calc R
C74 C 1.1072(5) 0.5388(5) 0.9746(3) 0.0429(14) Uani 1 1 d .
N75 N 1.0606(4) 0.6073(4) 0.9370(3) 0.0588(14) Uani 1 1 d .
C76 C 0.4527(4) 1.2828(4) 0.1146(3) 0.0432(14) Uani 1 1 d .
H76A H 0.4696 1.3396 0.0877 0.065 Uiso 1 1 calc R
H76B H 0.4622 1.2400 0.0789 0.065 Uiso 1 1 calc R
H76C H 0.5048 1.2451 0.1493 0.065 Uiso 1 1 calc R
C77 C 0.3368(5) 1.3179(4) 0.1556(3) 0.0377(13) Uani 1 1 d .
N78 N 0.2462(5) 1.3453(4) 0.1880(3) 0.0528(13) Uani 1 1 d .
O12 O 0.4369(3) 1.4006(2) 0.24087(17) 0.0386(9) Uani 1 1 d .
H12O H 0.4002 1.4526 0.2154 0.046 Uiso 1 1 calc R

loop_
_atom_site_aniso_label
_atom_site_aniso_U_11
_atom_site_aniso_U_22
_atom_site_aniso_U_33
_atom_site_aniso_U_23
_atom_site_aniso_U_13
_atom_site_aniso_U_12
O1 0.049(2) 0.023(2) 0.034(2) -0.0071(15) -0.0097(17) -0.0064(18)
N1 0.046(3) 0.023(3) 0.034(2) -0.0082(19) -0.016(2) -0.005(2)
O2 0.055(2) 0.034(2) 0.031(2) -0.0004(16) -0.0216(17) -0.0067(19)
C2 0.029(3) 0.027(4) 0.038(3) -0.008(3) -0.007(2) -0.008(3)
O3 0.050(2) 0.032(2) 0.029(2) -0.0035(16) -0.0167(17) -0.0059(18)
N3 0.037(2) 0.020(2) 0.037(3) -0.006(2) -0.015(2) -0.004(2)
O4 0.046(2) 0.025(2) 0.032(2) -0.0047(16) -0.0136(17) -0.0033(18)
C4 0.026(3) 0.026(3) 0.035(3) -0.007(2) -0.010(2) -0.004(2)
O5 0.050(2) 0.027(2) 0.034(2) -0.0038(16) -0.0176(17) -0.0066(18)
C5 0.035(3) 0.021(3) 0.039(3) -0.007(2) -0.009(2) 0.003(2)
O6 0.058(2) 0.025(2) 0.035(2) -0.0023(16) -0.0188(18) -0.0042(19)
C6 0.041(3) 0.027(3) 0.036(3) 0.001(2) -0.012(3) -0.004(3)
O7 0.052(2) 0.024(2) 0.0293(19) -0.0012(16) -0.0136(17) -0.0070(18)
C7 0.031(3) 0.035(4) 0.035(3) -0.004(3) -0.011(2) -0.006(3)
O8 0.067(3) 0.024(2) 0.033(2) -0.0081(16) -0.0194(18) -0.004(2)
C8 0.027(3) 0.026(3) 0.031(3) 0.000(2) -0.010(2) -0.003(2)
O9 0.049(2) 0.029(2) 0.029(2) -0.0022(16) -0.0182(17) -0.0058(18)
C9 0.025(3) 0.028(3) 0.031(3) 0.001(2) -0.007(2) -0.006(2)
O10 0.060(2) 0.028(2) 0.033(2) -0.0104(16) -0.0114(18) -0.0100(19)
C10 0.030(3) 0.031(3) 0.028(3) 0.003(2) -0.013(2) -0.002(3)
O11 0.044(2) 0.029(2) 0.036(2) -0.0093(17) -0.0136(16) -0.0059(19)
N11 0.062(3) 0.027(3) 0.037(3) 0.002(2) -0.028(2) -0.007(2)
C12 0.038(3) 0.035(4) 0.036(3) -0.005(3) -0.016(3) -0.014(3)
O13 0.049(2) 0.024(2) 0.034(2) -0.0032(16) -0.0167(17) -0.0065(19)
N13 0.044(3) 0.027(3) 0.027(2) -0.0078(19) -0.010(2) -0.009(2)
O14 0.058(2) 0.026(2) 0.035(2) -0.0076(16) -0.0132(18) -0.0060(19)
C14 0.034(3) 0.034(3) 0.027(3) -0.001(2) -0.009(2) -0.012(3)
O15 0.053(2) 0.035(2) 0.032(2) -0.0068(16) -0.0131(18) -0.0097(19)
C15 0.044(3) 0.030(3) 0.034(3) -0.008(3) -0.012(3) -0.013(3)
O16 0.054(2) 0.026(2) 0.035(2) -0.0057(16) -0.0158(17) -0.0098(18)
C16 0.044(3) 0.025(3) 0.043(3) -0.012(3) -0.012(3) -0.005(3)
O17 0.068(3) 0.031(2) 0.030(2) -0.0012(16) -0.0204(19) -0.011(2)
C17 0.029(3) 0.028(3) 0.034(3) -0.008(2) -0.009(2) -0.003(3)
O18 0.071(3) 0.026(2) 0.033(2) 0.0004(16) -0.0182(19) -0.008(2)
C18 0.032(3) 0.027(3) 0.028(3) -0.004(2) -0.006(2) -0.008(3)
O19 0.053(2) 0.023(2) 0.035(2) -0.0077(16) -0.0154(17) -0.0074(18)
C19 0.030(3) 0.025(3) 0.037(3) -0.007(2) -0.006(2) -0.004(2)
O20 0.060(2) 0.028(2) 0.031(2) -0.0062(17) -0.0220(18) -0.0003(19)
C20 0.035(3) 0.028(4) 0.034(3) -0.006(3) -0.013(2) -0.009(3)
O21 0.049(2) 0.024(2) 0.032(2) -0.0068(16) -0.0139(17) -0.0024(18)
N21 0.049(3) 0.024(3) 0.036(3) -0.0037(19) -0.016(2) -0.005(2)
O22 0.053(2) 0.032(2) 0.031(2) 0.0000(16) -0.0186(17) -0.0070(19)
C22 0.036(3) 0.021(3) 0.039(3) -0.004(2) -0.017(3) -0.007(3)
O23 0.045(2) 0.030(2) 0.034(2) -0.0005(17) -0.0133(17) -0.0066(19)
N23 0.050(3) 0.029(3) 0.028(2) -0.0042(19) -0.018(2) -0.007(2)
O24 0.052(2) 0.027(2) 0.030(2) -0.0065(15) -0.0148(17) -0.0073(18)
C24 0.038(3) 0.029(3) 0.031(3) -0.006(2) -0.013(2) -0.007(3)
C25 0.054(4) 0.036(4) 0.032(3) -0.007(2) -0.015(3) -0.014(3)
C26 0.049(3) 0.043(4) 0.030(3) -0.011(3) -0.013(3) -0.017(3)
C27 0.043(3) 0.029(3) 0.030(3) -0.009(2) -0.012(2) -0.009(3)
C28 0.027(3) 0.029(3) 0.035(3) -0.008(2) -0.008(2) -0.005(3)
C29 0.035(3) 0.031(3) 0.030(3) -0.008(2) -0.009(2) -0.010(3)
C30 0.031(3) 0.027(3) 0.033(3) -0.010(2) -0.007(2) -0.006(3)
N31 0.053(3) 0.027(3) 0.030(2) -0.0026(19) -0.013(2) -0.006(2)
C32 0.032(3) 0.023(3) 0.036(3) -0.003(3) -0.008(2) -0.007(3)
N33 0.047(3) 0.018(2) 0.033(2) -0.0001(19) -0.013(2) -0.005(2)
C34 0.031(3) 0.024(3) 0.035(3) -0.004(2) -0.011(2) -0.002(3)
C35 0.037(3) 0.020(3) 0.041(3) -0.004(2) -0.011(3) -0.001(3)
C36 0.041(3) 0.028(3) 0.041(3) -0.015(3) -0.011(3) 0.001(3)
C37 0.032(3) 0.033(4) 0.032(3) -0.009(3) -0.012(2) -0.001(3)
C38 0.031(3) 0.024(3) 0.032(3) -0.005(2) -0.010(2) -0.005(2)
C39 0.030(3) 0.026(3) 0.036(3) -0.008(2) -0.011(2) -0.004(2)
C40 0.037(3) 0.030(3) 0.034(3) -0.010(3) -0.010(2) -0.009(3)
N41 0.059(3) 0.030(3) 0.035(3) -0.004(2) -0.013(2) -0.008(2)
C42 0.048(3) 0.032(4) 0.037(3) -0.008(3) -0.014(3) -0.013(3)
N43 0.053(3) 0.026(3) 0.031(2) -0.006(2) -0.018(2) -0.003(2)
C44 0.038(3) 0.029(3) 0.031(3) 0.001(2) -0.016(2) -0.009(3)
C45 0.045(3) 0.035(4) 0.025(3) 0.000(2) -0.009(2) -0.014(3)
C46 0.050(3) 0.028(3) 0.035(3) 0.003(2) -0.016(3) -0.008(3)
C47 0.037(3) 0.019(3) 0.036(3) -0.002(2) -0.009(2) -0.005(3)
C48 0.030(3) 0.028(3) 0.035(3) -0.007(2) -0.007(2) -0.011(3)
C49 0.035(3) 0.027(3) 0.034(3) 0.002(2) -0.015(2) -0.009(3)
C50 0.033(3) 0.023(3) 0.033(3) -0.002(3) -0.011(2) -0.005(3)
N51 0.050(3) 0.025(3) 0.032(2) -0.0069(19) -0.015(2) -0.005(2)
C52 0.034(3) 0.020(3) 0.035(3) -0.006(2) -0.005(2) -0.006(3)
N53 0.043(3) 0.024(3) 0.027(2) -0.0098(19) -0.010(2) -0.004(2)
C54 0.030(3) 0.027(3) 0.033(3) -0.006(2) -0.008(2) -0.005(3)
C55 0.039(3) 0.034(3) 0.029(3) -0.012(2) -0.009(2) -0.006(3)
C56 0.044(3) 0.038(4) 0.030(3) -0.005(3) -0.013(3) -0.015(3)
C57 0.034(3) 0.029(3) 0.030(3) 0.001(2) -0.014(2) -0.007(3)
C58 0.030(3) 0.031(3) 0.028(3) -0.003(2) -0.009(2) -0.006(3)
C59 0.029(3) 0.031(3) 0.027(3) -0.006(2) -0.009(2) -0.006(3)
C60 0.032(3) 0.036(4) 0.027(3) 0.000(3) -0.008(2) -0.008(3)
C61 0.051(4) 0.032(4) 0.042(3) -0.004(3) -0.008(3) -0.013(3)
C62 0.044(3) 0.031(4) 0.035(3) -0.010(3) -0.007(3) -0.012(3)
N63 0.044(3) 0.034(3) 0.053(3) -0.012(2) -0.007(2) -0.010(3)
C64 0.066(5) 0.112(7) 0.059(4) -0.028(4) -0.006(4) -0.048(5)
C65 0.064(5) 0.115(7) 0.037(4) -0.023(4) -0.006(3) -0.053(5)
N66 0.072(4) 0.128(6) 0.052(4) -0.031(4) -0.004(3) -0.059(4)
C67 0.049(4) 0.041(4) 0.044(3) -0.010(3) -0.019(3) -0.006(3)
C68 0.058(4) 0.033(4) 0.030(3) -0.003(2) -0.013(3) -0.017(3)
N69 0.054(3) 0.042(3) 0.042(3) 0.004(2) -0.020(3) -0.012(3)
C70 0.052(4) 0.034(4) 0.049(4) -0.008(3) -0.015(3) -0.012(3)
C71 0.039(3) 0.036(4) 0.037(3) 0.002(3) -0.017(3) -0.011(3)
N72 0.048(3) 0.042(4) 0.053(3) 0.002(2) -0.022(2) -0.012(3)
C73 0.054(4) 0.039(4) 0.052(4) -0.005(3) -0.013(3) -0.009(3)
C74 0.047(4) 0.045(4) 0.036(3) -0.007(3) -0.011(3) -0.016(3)
N75 0.060(3) 0.070(4) 0.042(3) 0.007(3) -0.016(3) -0.025(3)
C76 0.047(4) 0.038(4) 0.036(3) -0.008(3) -0.009(3) -0.008(3)
C77 0.055(4) 0.031(3) 0.035(3) -0.007(3) -0.019(3) -0.018(3)
N78 0.058(3) 0.054(4) 0.049(3) -0.022(3) -0.005(3) -0.021(3)
O12 0.050(2) 0.029(2) 0.033(2) -0.0039(16) -0.0198(17) -0.0050(18)

loop_
_atom_type_symbol
_atom_type_description
_atom_type_scat_dispersion_real
_atom_type_scat_dispersion_imag
_atom_type_scat_source
C C 0.0033 0.0016 'International Tables Vol C Tables 4.2.6.8 and 6.1.1.4'
H H 0.0000 0.0000 'International Tables Vol C Tables 4.2.6.8 and 6.1.1.4'
N N 0.0061 0.0033 'International Tables Vol C Tables 4.2.6.8 and 6.1.1.4'
O O 0.0106 0.0060 'International Tables Vol C Tables 4.2.6.8 and 6.1.1.4'

loop_
_geom_angle_atom_site_label_1
_geom_angle_atom_site_label_2
_geom_angle_atom_site_label_3
_geom_angle
O1 C2 N1 122.2(5)
O1 C2 N3 122.8(4)
N1 C2 N3 115.1(5)
C2 N3 C4 128.5(4)
C9 C4 C5 118.6(4)
C9 C4 N3 124.7(4)
C5 C4 N3 116.7(4)
C6 C5 C4 121.5(5)
C5 C6 C7 120.3(5)
O2 C7 C6 118.3(4)
O2 C7 C8 122.9(5)
C6 C7 C8 118.9(5)
C9 C8 C7 119.6(5)
C9 C8 C10 120.7(4)
C7 C8 C10 119.7(4)
C4 C9 C8 121.0(5)
O3 C10 O4 122.2(5)
O3 C10 C8 123.4(4)
O4 C10 C8 114.4(4)
O5 C12 N13 122.5(5)
O5 C12 N11 121.3(5)
N13 C12 N11 116.2(4)
C12 N13 C14 129.3(4)
C19 C14 C15 118.4(5)
C19 C14 N13 124.1(5)
C15 C14 N13 117.4(4)
C16 C15 C14 121.5(5)
C15 C16 C17 120.9(5)
O6 C17 C16 118.5(4)
O6 C17 C18 122.7(4)
C16 C17 C18 118.8(5)
C17 C18 C19 119.9(4)
C17 C18 C20 120.2(4)
C19 C18 C20 119.9(4)
C14 C19 C18 120.4(5)
O7 C20 O8 123.8(4)
O7 C20 C18 121.7(5)
O8 C20 C18 114.6(4)
O9 C22 N21 121.5(4)
O9 C22 N23 121.1(5)
N21 C22 N23 117.4(4)
C22 N23 C24 129.4(4)
C29 C24 C25 118.4(5)
C29 C24 N23 124.4(4)
C25 C24 N23 117.1(5)
C26 C25 C24 121.2(5)
C25 C26 C27 121.0(5)
O10 C27 C26 118.7(4)
O10 C27 C28 123.1(5)
C26 C27 C28 118.2(5)
C29 C28 C27 120.6(5)
C29 C28 C30 119.5(4)
C27 C28 C30 119.9(4)
C24 C29 C28 120.5(4)
O11 C30 O12 122.9(5)
O11 C30 C28 122.7(4)
O12 C30 C28 114.5(4)
O13 C32 N31 121.9(4)
O13 C32 N33 122.1(4)
N31 C32 N33 116.0(4)
C32 N33 C34 128.1(4)
C39 C34 C35 118.6(5)
C39 C34 N33 124.9(4)
C35 C34 N33 116.5(4)
C36 C35 C34 121.3(5)
C35 C36 C37 120.3(5)
O14 C37 C38 123.4(5)
O14 C37 C36 117.6(4)
C38 C37 C36 119.0(5)
C37 C38 C39 120.1(5)
C37 C38 C40 119.9(4)
C39 C38 C40 120.0(4)
C34 C39 C38 120.6(5)
O15 C40 O16 122.8(5)
O15 C40 C38 122.6(4)
O16 C40 C38 114.6(4)
O17 C42 N41 121.6(5)
O17 C42 N43 122.9(5)
N41 C42 N43 115.4(5)
C42 N43 C44 128.6(4)
C49 C44 N43 125.1(4)
C49 C44 C45 117.2(5)
N43 C44 C45 117.7(4)
C46 C45 C44 121.6(5)
C47 C46 C45 120.5(5)
O18 C47 C46 119.1(4)
O18 C47 C48 121.4(4)
C46 C47 C48 119.5(5)
C49 C48 C47 119.8(5)
C49 C48 C50 119.9(5)
C47 C48 C50 120.2(4)
C44 C49 C48 121.4(5)
O19 C50 O20 123.2(4)
O19 C50 C48 122.4(5)
O20 C50 C48 114.4(4)
O21 C52 N51 122.0(4)
O21 C52 N53 121.2(4)
N51 C52 N53 116.7(4)
C52 N53 C54 129.4(4)
C59 C54 C55 118.2(5)
C59 C54 N53 124.2(4)
C55 C54 N53 117.6(4)
C56 C55 C54 121.7(5)
C57 C56 C55 120.3(5)
C56 C57 O22 118.9(4)
C56 C57 C58 119.7(5)
O22 C57 C58 121.3(4)
C57 C58 C59 119.2(4)
C57 C58 C60 120.7(5)
C59 C58 C60 120.1(4)
C54 C59 C58 120.9(4)
O23 C60 O24 123.3(5)
O23 C60 C58 121.9(4)
O24 C60 C58 114.8(4)
N63 C62 C61 178.8(6)
N66 C65 C64 178.6(8)
N69 C68 C67 179.6(6)
N72 C71 C70 179.5(6)
N75 C74 C73 179.2(6)
N78 C77 C76 179.7(5)

loop_
_geom_bond_atom_site_label_1
_geom_bond_atom_site_label_2
_geom_bond_distance
O1 C2 1.242(6)
N1 C2 1.342(6)
O2 C7 1.356(6)
C2 N3 1.361(6)
O3 C10 1.238(6)
N3 C4 1.406(6)
O4 C10 1.316(5)
C4 C9 1.372(6)
C4 C5 1.398(7)
O5 C12 1.248(6)
C5 C6 1.368(7)
O6 C17 1.363(6)
C6 C7 1.392(7)
O7 C20 1.230(6)
C7 C8 1.407(7)
O8 C20 1.300(6)
C8 C9 1.399(6)
C8 C10 1.465(7)
O9 C22 1.255(6)
O10 C27 1.358(6)
O11 C30 1.230(6)
N11 C12 1.352(6)
C12 N13 1.346(6)
O13 C32 1.247(6)
N13 C14 1.403(6)
O14 C37 1.358(6)
C14 C19 1.374(7)
C14 C15 1.396(7)
O15 C40 1.234(6)
C15 C16 1.358(7)
O16 C40 1.306(6)
C16 C17 1.379(7)
O17 C42 1.238(6)
C17 C18 1.397(7)
O18 C47 1.364(6)
C18 C19 1.403(7)
C18 C20 1.481(7)
O19 C50 1.226(6)
O20 C50 1.307(6)
O21 C52 1.249(5)
N21 C22 1.322(6)
O22 C57 1.366(6)
C22 N23 1.352(6)
O23 C60 1.236(6)
N23 C24 1.404(6)
O24 C60 1.303(6)
C24 C29 1.386(7)
C24 C25 1.394(7)
C25 C26 1.364(7)
C26 C27 1.392(7)
C27 C28 1.396(6)
C28 C29 1.388(7)
C28 C30 1.477(7)
C30 O12 1.307(6)
N31 C32 1.336(6)
C32 N33 1.352(6)
N33 C34 1.413(6)
C34 C39 1.380(7)
C34 C35 1.395(7)
C35 C36 1.368(7)
C36 C37 1.398(7)
C37 C38 1.388(7)
C38 C39 1.399(6)
C38 C40 1.469(7)
N41 C42 1.340(6)
C42 N43 1.350(6)
N43 C44 1.393(6)
C44 C49 1.385(6)
C44 C45 1.406(7)
C45 C46 1.373(7)
C46 C47 1.370(7)
C47 C48 1.394(7)
C48 C49 1.390(7)
C48 C50 1.477(7)
N51 C52 1.336(6)
C52 N53 1.351(6)
N53 C54 1.402(6)
C54 C59 1.375(7)
C54 C55 1.386(7)
C55 C56 1.378(7)
C56 C57 1.361(7)
C57 C58 1.400(7)
C58 C59 1.404(7)
C58 C60 1.477(7)
C61 C62 1.444(8)
C62 N63 1.128(6)
C64 C65 1.437(10)
C65 N66 1.144(9)
C67 C68 1.451(8)
C68 N69 1.143(7)
C70 C71 1.442(8)
C71 N72 1.137(6)
C73 C74 1.446(8)
C74 N75 1.140(7)
C76 C77 1.449(8)
C77 N78 1.135(6)
